data_7160163
loop_
_publ_author_name
'Nguyen, Le Anh'
'Mac, Dinh Hung'
'Retailleau, Pascal'
'Nguyen, Thanh Binh'

_publ_section_title
;
 Redox condensation of <i>o</i>-halonitrobenzenes, sulfur and
 isothiocyanates: access to 2-aminobenzothiazoles.
;
_journal_issue 43
_journal_name_full 'Organic &amp; biomolecular chemistry'
_journal_page_first 8586
_journal_page_last 8590
_journal_paper_doi 10.1039/d4ob01512f
_journal_volume 22
_journal_year 2024
_chemical_absolute_configuration ad
_chemical_formula_moiety 'C12 H8 N2 O4 S'
_chemical_formula_sum 'C12 H8 N2 O4 S'
_chemical_formula_weight 276.26
_chemical_name_systematic '2,2'-Dinitrodiphenyl sulfide'
_space_group_crystal_system orthorhombic
_space_group_IT_number 33
_space_group_name_Hall 'P 2c -2n'
_space_group_name_H-M_alt 'P n a 21'
_atom_sites_solution_hydrogens geom
_atom_sites_solution_primary other
_atom_sites_solution_secondary difmap
_audit_creation_date 2024-08-14
_audit_creation_method
;
Olex2 1.5-ac6-020
(compiled 2024.02.14 svn.r2f8d729c for Rigaku Oxford Diffraction, GUI svn.r6966)
;
_audit_update_record
;
2024-08-14 deposited with the CCDC.	2024-10-02 downloaded from the CCDC.
;
_cell_angle_alpha 90
_cell_angle_beta 90
_cell_angle_gamma 90
_cell_formula_units_Z 4
_cell_length_a 7.850(3)
_cell_length_b 7.9040(16)
_cell_length_c 19.553(5)
_cell_measurement_reflns_used 1771
_cell_measurement_temperature 293(20)
_cell_measurement_theta_max 25.5390
_cell_measurement_theta_min 2.7960
_cell_volume 1213.2(6)
_computing_cell_refinement 'CrysAlisPro 1.171.43.134a (Rigaku OD, 2024)'
_computing_data_collection 'CrysAlisPro system (CCD 43.134a 64-bit (release 09-08-2024))'
_computing_data_reduction 'CrysAlisPro 1.171.43.134a (Rigaku OD, 2024)'
_computing_molecular_graphics 'Olex2 1.5-ac6-020 (Dolomanov et al., 2009)'
_computing_publication_material 'Olex2 1.5-ac6-020 (Dolomanov et al., 2009)'
_computing_structure_refinement 'SHELXL-2019/2 (Sheldrick, 2019)'
_computing_structure_solution 'SHELXT  (Sheldrick, 2015)'
_diffrn_ambient_temperature 293(2)
_diffrn_detector 'Dectris PILATUS3 R 200K-A area detector'
_diffrn_detector_area_resol_mean 5.811
_diffrn_detector_type 'Hybrid Photon Counting area detector'
_diffrn_measured_fraction_theta_full 0.996
_diffrn_measured_fraction_theta_max 0.996
_diffrn_measurement_device 'kappa gonio four-circle diffractometer'
_diffrn_measurement_device_type 'Rigaku XtaLAB PRO'
_diffrn_measurement_method '\w scans'
_diffrn_radiation_type MoK\a
_diffrn_radiation_wavelength 0.71073
_diffrn_reflns_av_R_equivalents 0.0742
_diffrn_reflns_av_unetI/netI 0.0556
_diffrn_reflns_Laue_measured_fraction_full 0.996
_diffrn_reflns_Laue_measured_fraction_max 0.996
_diffrn_reflns_limit_h_max 8
_diffrn_reflns_limit_h_min -8
_diffrn_reflns_limit_k_max 8
_diffrn_reflns_limit_k_min -8
_diffrn_reflns_limit_l_max 21
_diffrn_reflns_limit_l_min -21
_diffrn_reflns_number 9141
_diffrn_reflns_point_group_measured_fraction_full 0.994
_diffrn_reflns_point_group_measured_fraction_max 0.994
_diffrn_reflns_theta_full 22.463
_diffrn_reflns_theta_max 22.463
_diffrn_reflns_theta_min 2.780
_exptl_absorpt_coefficient_mu 0.278
_exptl_absorpt_correction_T_max 1.000
_exptl_absorpt_correction_T_min 0.704
_exptl_absorpt_correction_type gaussian
_exptl_absorpt_process_details
;
CrysAlisPro 1.171.43.134a (Rigaku Oxford Diffraction, 2024)
Numerical absorption correction based on gaussian integration over
a multifaceted crystal model
Empirical absorption correction using spherical harmonics,
implemented in SCALE3 ABSPACK scaling algorithm.
;
_exptl_crystal_colour 'pale yellow'
_exptl_crystal_density_diffrn 1.513
_exptl_crystal_description platelet
_exptl_crystal_F_000 568
_exptl_crystal_size_max 0.157
_exptl_crystal_size_mid 0.077
_exptl_crystal_size_min 0.038
_refine_diff_density_max 0.289
_refine_diff_density_min -0.191
_refine_diff_density_rms 0.054
_refine_ls_abs_structure_details
;
 Flack x determined using 560 quotients [(I+)-(I-)]/[(I+)+(I-)]
 (Parsons, Flack and Wagner, Acta Cryst. B69 (2013) 249-259).
;
_refine_ls_abs_structure_Flack -0.01(9)
_refine_ls_extinction_method none
_refine_ls_goodness_of_fit_ref 1.037
_refine_ls_hydrogen_treatment constr
_refine_ls_matrix_type full
_refine_ls_number_parameters 172
_refine_ls_number_reflns 1569
_refine_ls_number_restraints 1
_refine_ls_restrained_S_all 1.036
_refine_ls_R_factor_all 0.0612
_refine_ls_R_factor_gt 0.0528
_refine_ls_shift/su_max 0.000
_refine_ls_shift/su_mean 0.000
_refine_ls_structure_factor_coef Fsqd
_refine_ls_weighting_details 'w=1/[\s^2^(Fo^2^)+(0.0755P)^2^+0.9836P] where P=(Fo^2^+2Fc^2^)/3'
_refine_ls_weighting_scheme calc
_refine_ls_wR_factor_gt 0.1410
_refine_ls_wR_factor_ref 0.1460
_reflns_Friedel_coverage 0.928
_reflns_Friedel_fraction_full 0.991
_reflns_Friedel_fraction_max 0.991
_reflns_number_gt 1358
_reflns_number_total 1569
_reflns_threshold_expression 'I > 2\s(I)'
_cod_data_source_file d4ob01512f2.cif
_cod_data_source_block B21870F0
_cod_depositor_comments 'Adding full bibliography for 7160163.cif.'
_cod_database_code 7160163
_shelx_space_group_comment
;
The symmetry employed for this shelxl refinement is uniquely defined
by the following loop, which should always be used as a source of
symmetry information in preference to the above space-group names.
They are only intended as comments.
;

loop_
_space_group_symop_operation_xyz
'x, y, z'
'-x, -y, z+1/2'
'x+1/2, -y+1/2, z'
'-x+1/2, y+1/2, z+1/2'

loop_
_atom_site_label
_atom_site_type_symbol
_atom_site_fract_x
_atom_site_fract_y
_atom_site_fract_z
_atom_site_U_iso_or_equiv
_atom_site_adp_type
_atom_site_occupancy
_atom_site_site_symmetry_order
_atom_site_calc_flag
_atom_site_refinement_flags_posn
_atom_site_refinement_flags_adp
_atom_site_refinement_flags_occupancy
_atom_site_disorder_assembly
_atom_site_disorder_group
S1 S 0.3305(4) 0.6277(3) 0.49261(13) 0.0690(8) Uani 1 1 d . . . . .
N1 N 0.0866(11) 0.5382(10) 0.6170(5) 0.070(2) Uani 1 1 d . . . . .
O2 O 0.0120(9) 0.6096(12) 0.6634(4) 0.096(3) Uani 1 1 d . . . . .
O1 O 0.0205(9) 0.4912(12) 0.5649(4) 0.102(3) Uani 1 1 d . . . . .
C2 C 0.2708(10) 0.5105(11) 0.6271(5) 0.054(2) Uani 1 1 d . . . . .
C1 C 0.3854(11) 0.5401(11) 0.5735(4) 0.054(2) Uani 1 1 d . . . . .
C5 C 0.6092(14) 0.4612(14) 0.6522(6) 0.073(3) Uani 1 1 d . . . . .
H5 H 0.724480 0.445623 0.661177 0.088 Uiso 1 1 calc R U . . .
O1' O 0.2227(14) 0.7409(11) 0.3735(4) 0.114(3) Uani 1 1 d . . . . .
C1' C 0.2818(11) 0.4446(9) 0.4447(4) 0.047(2) Uani 1 1 d . . . . .
C6' C 0.3189(11) 0.2802(10) 0.4691(4) 0.055(2) Uani 1 1 d . . . . .
H6' H 0.368928 0.266994 0.511904 0.066 Uiso 1 1 calc R U . . .
N1' N 0.1695(13) 0.6138(11) 0.3489(4) 0.074(2) Uani 1 1 d . . . . .
C5' C 0.2826(12) 0.1418(11) 0.4310(4) 0.059(2) Uani 1 1 d . . . . .
H5' H 0.305595 0.035326 0.448936 0.071 Uiso 1 1 calc R U . . .
C3 C 0.3210(12) 0.4617(12) 0.6902(5) 0.066(3) Uani 1 1 d . . . . .
H3 H 0.241653 0.448811 0.725105 0.079 Uiso 1 1 calc R U . . .
C6 C 0.5579(12) 0.5140(12) 0.5893(5) 0.067(3) Uani 1 1 d . . . . .
H6 H 0.639493 0.533323 0.555722 0.081 Uiso 1 1 calc R U . . .
C3' C 0.1771(12) 0.3091(12) 0.3417(4) 0.063(2) Uani 1 1 d . . . . .
H3' H 0.128328 0.319851 0.298593 0.076 Uiso 1 1 calc R U . . .
C4' C 0.2133(13) 0.1531(11) 0.3669(4) 0.064(2) Uani 1 1 d . . . . .
H4' H 0.191439 0.056372 0.341309 0.076 Uiso 1 1 calc R U . . .
O2' O 0.0861(18) 0.6169(11) 0.2969(5) 0.144(4) Uani 1 1 d . . . . .
C2' C 0.2126(11) 0.4522(11) 0.3799(4) 0.051(2) Uani 1 1 d . . . . .
C4 C 0.4914(13) 0.4312(13) 0.7021(6) 0.079(3) Uani 1 1 d . . . . .
H4 H 0.526235 0.389879 0.744329 0.095 Uiso 1 1 calc R U . . .

loop_
_atom_site_aniso_label
_atom_site_aniso_U_11
_atom_site_aniso_U_22
_atom_site_aniso_U_33
_atom_site_aniso_U_23
_atom_site_aniso_U_13
_atom_site_aniso_U_12
S1 0.1073(18) 0.0426(11) 0.0572(12) 0.0007(12) -0.0037(16) -0.0084(12)
N1 0.071(5) 0.065(6) 0.072(5) -0.016(4) 0.005(5) -0.009(5)
O2 0.068(5) 0.128(7) 0.093(5) -0.017(5) 0.014(4) 0.006(4)
O1 0.067(5) 0.130(7) 0.109(6) -0.033(5) -0.025(4) -0.001(4)
C2 0.047(5) 0.054(6) 0.060(5) -0.006(4) -0.002(4) -0.012(4)
C1 0.064(5) 0.053(5) 0.044(5) -0.014(4) 0.005(4) -0.012(4)
C5 0.056(6) 0.081(7) 0.083(7) 0.006(6) -0.015(5) -0.007(5)
O1' 0.185(9) 0.053(5) 0.102(6) 0.016(5) -0.028(6) -0.010(6)
C1' 0.064(5) 0.035(4) 0.043(4) -0.001(3) 0.006(4) -0.001(4)
C6' 0.073(6) 0.046(5) 0.046(5) 0.001(4) -0.006(4) 0.001(4)
N1' 0.124(7) 0.052(6) 0.047(4) 0.011(4) 0.003(5) 0.010(5)
C5' 0.081(6) 0.042(5) 0.055(5) 0.002(4) 0.011(5) 0.008(5)
C3 0.068(7) 0.073(7) 0.056(6) 0.006(4) 0.004(5) -0.016(5)
C6 0.058(6) 0.058(6) 0.085(7) -0.009(5) 0.017(5) -0.007(5)
C3' 0.089(7) 0.063(6) 0.038(4) -0.002(4) 0.002(4) 0.002(5)
C4' 0.097(7) 0.048(5) 0.046(5) -0.012(4) -0.003(5) 0.001(5)
O2' 0.252(13) 0.077(6) 0.104(7) 0.012(5) -0.069(8) 0.030(7)
C2' 0.066(5) 0.048(5) 0.040(5) 0.008(4) 0.010(4) 0.005(4)
C4 0.067(7) 0.080(7) 0.092(8) 0.010(6) -0.013(6) -0.010(6)

loop_
_atom_type_symbol
_atom_type_description
_atom_type_scat_dispersion_real
_atom_type_scat_dispersion_imag
_atom_type_scat_source
C C 0.0033 0.0016 'International Tables Vol C Tables 4.2.6.8 and 6.1.1.4'
H H 0.0000 0.0000 'International Tables Vol C Tables 4.2.6.8 and 6.1.1.4'
N N 0.0061 0.0033 'International Tables Vol C Tables 4.2.6.8 and 6.1.1.4'
O O 0.0106 0.0060 'International Tables Vol C Tables 4.2.6.8 and 6.1.1.4'
S S 0.1246 0.1234 'International Tables Vol C Tables 4.2.6.8 and 6.1.1.4'

loop_
_exptl_crystal_face_index_h
_exptl_crystal_face_index_k
_exptl_crystal_face_index_l
_exptl_crystal_face_perp_dist
1 -3 5 0.0243
-5 -3 -2 0.0475
5 2 2 0.0514
0 0 -1 0.0111
0 0 1 0.0272
1 5 1 0.0251

loop_
_geom_angle_atom_site_label_1
_geom_angle_atom_site_label_2
_geom_angle_atom_site_label_3
_geom_angle
_geom_angle_site_symmetry_1
_geom_angle_site_symmetry_3
_geom_angle_publ_flag
C1' S1 C1 101.9(4) . . ?
O1 N1 O2 124.5(9) . . ?
O1 N1 C2 119.4(8) . . ?
O2 N1 C2 116.1(8) . . ?
C3 C2 C1 122.9(8) . . ?
C3 C2 N1 116.8(8) . . ?
C1 C2 N1 120.3(8) . . ?
C2 C1 C6 115.5(8) . . ?
C2 C1 S1 125.1(7) . . ?
C6 C1 S1 119.1(7) . . ?
C6 C5 C4 119.9(9) . . ?
C6 C5 H5 120.0 . . ?
C4 C5 H5 120.0 . . ?
C2' C1' C6' 115.5(7) . . ?
C2' C1' S1 122.5(6) . . ?
C6' C1' S1 121.9(6) . . ?
C5' C6' C1' 120.8(7) . . ?
C5' C6' H6' 119.6 . . ?
C1' C6' H6' 119.6 . . ?
O1' N1' O2' 120.8(9) . . ?
O1' N1' C2' 119.5(9) . . ?
O2' N1' C2' 119.6(9) . . ?
C6' C5' C4' 122.4(8) . . ?
C6' C5' H5' 118.8 . . ?
C4' C5' H5' 118.8 . . ?
C2 C3 C4 119.1(9) . . ?
C2 C3 H3 120.4 . . ?
C4 C3 H3 120.4 . . ?
C5 C6 C1 122.0(9) . . ?
C5 C6 H6 119.0 . . ?
C1 C6 H6 119.0 . . ?
C4' C3' C2' 120.3(8) . . ?
C4' C3' H3' 119.9 . . ?
C2' C3' H3' 119.9 . . ?
C3' C4' C5' 118.3(8) . . ?
C3' C4' H4' 120.8 . . ?
C5' C4' H4' 120.8 . . ?
C1' C2' C3' 122.6(8) . . ?
C1' C2' N1' 120.9(8) . . ?
C3' C2' N1' 116.5(7) . . ?
C5 C4 C3 120.4(10) . . ?
C5 C4 H4 119.8 . . ?
C3 C4 H4 119.8 . . ?

loop_
_geom_bond_atom_site_label_1
_geom_bond_atom_site_label_2
_geom_bond_distance
_geom_bond_site_symmetry_2
_geom_bond_publ_flag
S1 C1' 1.765(8) . ?
S1 C1 1.779(9) . ?
N1 O1 1.203(11) . ?
N1 O2 1.218(11) . ?
N1 C2 1.476(13) . ?
C2 C3 1.351(13) . ?
C2 C1 1.400(12) . ?
C1 C6 1.404(13) . ?
C5 C6 1.359(14) . ?
C5 C4 1.365(15) . ?
C5 H5 0.9300 . ?
O1' N1' 1.190(11) . ?
C1' C2' 1.379(11) . ?
C1' C6' 1.415(12) . ?
C6' C5' 1.354(12) . ?
C6' H6' 0.9300 . ?
N1' O2' 1.210(12) . ?
N1' C2' 1.454(12) . ?
C5' C4' 1.368(13) . ?
C5' H5' 0.9300 . ?
C3 C4 1.379(14) . ?
C3 H3 0.9300 . ?
C6 H6 0.9300 . ?
C3' C4' 1.358(13) . ?
C3' C2' 1.384(13) . ?
C3' H3' 0.9300 . ?
C4' H4' 0.9300 . ?
C4 H4 0.9300 . ?

loop_
_geom_torsion_atom_site_label_1
_geom_torsion_atom_site_label_2
_geom_torsion_atom_site_label_3
_geom_torsion_atom_site_label_4
_geom_torsion
_geom_torsion_site_symmetry_1
_geom_torsion_site_symmetry_2
_geom_torsion_site_symmetry_3
_geom_torsion_site_symmetry_4
_geom_torsion_publ_flag
O1 N1 C2 C3 -139.4(10) . . . . ?
O2 N1 C2 C3 40.9(12) . . . . ?
O1 N1 C2 C1 42.7(13) . . . . ?
O2 N1 C2 C1 -137.0(9) . . . . ?
C3 C2 C1 C6 0.6(13) . . . . ?
N1 C2 C1 C6 178.4(8) . . . . ?
C3 C2 C1 S1 -172.3(7) . . . . ?
N1 C2 C1 S1 5.4(12) . . . . ?
C1' S1 C1 C2 -90.2(8) . . . . ?
C1' S1 C1 C6 97.1(7) . . . . ?
C1 S1 C1' C2' 172.2(7) . . . . ?
C1 S1 C1' C6' -10.9(8) . . . . ?
C2' C1' C6' C5' -1.9(12) . . . . ?
S1 C1' C6' C5' -179.0(7) . . . . ?
C1' C6' C5' C4' 1.8(14) . . . . ?
C1 C2 C3 C4 -3.3(14) . . . . ?
N1 C2 C3 C4 178.9(9) . . . . ?
C4 C5 C6 C1 0.4(16) . . . . ?
C2 C1 C6 C5 0.9(14) . . . . ?
S1 C1 C6 C5 174.3(8) . . . . ?
C2' C3' C4' C5' 1.0(14) . . . . ?
C6' C5' C4' C3' -1.3(15) . . . . ?
C6' C1' C2' C3' 1.7(12) . . . . ?
S1 C1' C2' C3' 178.8(7) . . . . ?
C6' C1' C2' N1' -179.7(8) . . . . ?
S1 C1' C2' N1' -2.6(11) . . . . ?
C4' C3' C2' C1' -1.3(13) . . . . ?
C4' C3' C2' N1' -180.0(9) . . . . ?
O1' N1' C2' C1' 14.2(14) . . . . ?
O2' N1' C2' C1' -168.9(11) . . . . ?
O1' N1' C2' C3' -167.1(10) . . . . ?
O2' N1' C2' C3' 9.8(15) . . . . ?
C6 C5 C4 C3 -3.1(16) . . . . ?
C2 C3 C4 C5 4.5(15) . . . . ?
